data_2236007
loop_
_publ_author_name
'Shokooh Saljooghi, Amir'
'Amiri Rudbari, Hadi'
'Nicol\`o, Francesco'
'Zahmati, Maliheh'
'Delavar Mendi, Fatemeh'
'Eshtiagh-Hosseini, Hossein'
'Mirzaei, Masoud'

_publ_section_title
;
 Dianilinium
 bis(pyridine-2,6-dicarboxylato-\k^3^<i>O</i>^2^,<i>N</i>,<i>O</i>^6^)cuprate(II)
 hexahydrate
;
_journal_coeditor_code VN2037
_journal_issue 8
_journal_name_full 'Acta Crystallographica Section E'
_journal_page_first m1020
_journal_page_last m1021
_journal_paper_doi 10.1107/S1600536812028590
_journal_volume 68
_journal_year 2012
_chemical_formula_iupac '(C6 H8 N)2 [Cu (C7 H3 N O4)2], 6H2 O'
_chemical_formula_moiety '2(C6 H8 N +), C14 H6 Cu N2 O8 2-, 6(H2 O)'
_chemical_formula_sum 'C26 H34 Cu N4 O14'
_chemical_formula_weight 690.11
_chemical_name_systematic
;
Dianilinium bis(pyridine-2,6-dicarboxylato-
\k^3^<i>O</i>^2^,<i>N</i>,<i>O</i>^6^)cuprate(II) hexahydrate
;
_space_group_IT_number 15
_symmetry_cell_setting monoclinic
_symmetry_space_group_name_Hall '-C 2yc'
_symmetry_space_group_name_H-M 'C 1 2/c 1'
_atom_sites_solution_hydrogens geom
_atom_sites_solution_primary direct
_atom_sites_solution_secondary difmap
_audit_creation_method SHELXL-97
_cell_angle_alpha 90.00
_cell_angle_beta 117.706(2)
_cell_angle_gamma 90.00
_cell_formula_units_Z 4
_cell_length_a 20.9117(6)
_cell_length_b 7.9115(2)
_cell_length_c 19.8842(5)
_cell_measurement_reflns_used 9787
_cell_measurement_temperature 293(2)
_cell_measurement_theta_max 32.69
_cell_measurement_theta_min 2.31
_cell_volume 2912.52(14)
_computing_cell_refinement 'SAINT (Bruker, 2007)'
_computing_data_collection 'APEX2 (Bruker, 2007)'
_computing_data_reduction 'SAINT (Bruker, 2007)'
_computing_molecular_graphics '<i>XPW</i> (Siemens, 1996)'
_computing_publication_material 'SHELXTL (Sheldrick, 2008)'
_computing_structure_refinement 'SHELXL97 (Sheldrick, 2008)'
_computing_structure_solution 'SHELXS97 (Sheldrick, 2008)'
_diffrn_ambient_temperature 293(2)
_diffrn_measured_fraction_theta_full 0.995
_diffrn_measured_fraction_theta_max 0.995
_diffrn_measurement_device_type 'Bruker APEXII CCD'
_diffrn_measurement_method '\f and \w scans'
_diffrn_radiation_monochromator graphite
_diffrn_radiation_source 'fine-focus sealed tube'
_diffrn_radiation_type MoK\a
_diffrn_radiation_wavelength 0.71073
_diffrn_reflns_av_R_equivalents 0.0173
_diffrn_reflns_av_sigmaI/netI 0.0093
_diffrn_reflns_limit_h_max 31
_diffrn_reflns_limit_h_min -31
_diffrn_reflns_limit_k_max 12
_diffrn_reflns_limit_k_min -12
_diffrn_reflns_limit_l_max 30
_diffrn_reflns_limit_l_min -30
_diffrn_reflns_number 48649
_diffrn_reflns_theta_full 32.71
_diffrn_reflns_theta_max 32.71
_diffrn_reflns_theta_min 2.20
_exptl_absorpt_coefficient_mu 0.829
_exptl_absorpt_correction_T_max 0.7464
_exptl_absorpt_correction_T_min 0.6515
_exptl_absorpt_correction_type multi-scan
_exptl_absorpt_process_details '(<i>SADABS</i>; Bruker, 2001)'
_exptl_crystal_colour green
_exptl_crystal_density_diffrn 1.574
_exptl_crystal_density_method 'not measured'
_exptl_crystal_description irregular
_exptl_crystal_F_000 1436
_exptl_crystal_size_max 0.44
_exptl_crystal_size_mid 0.36
_exptl_crystal_size_min 0.35
_refine_diff_density_max 0.386
_refine_diff_density_min -0.546
_refine_ls_extinction_method none
_refine_ls_goodness_of_fit_ref 1.057
_refine_ls_hydrogen_treatment constr
_refine_ls_matrix_type full
_refine_ls_number_parameters 213
_refine_ls_number_reflns 5321
_refine_ls_number_restraints 0
_refine_ls_restrained_S_all 1.057
_refine_ls_R_factor_all 0.0270
_refine_ls_R_factor_gt 0.0249
_refine_ls_shift/su_max 0.001
_refine_ls_shift/su_mean 0.000
_refine_ls_structure_factor_coef Fsqd
_refine_ls_weighting_details 'calc w=1/[\s^2^(Fo^2^)+(0.0415P)^2^+1.1609P] where P=(Fo^2^+2Fc^2^)/3'
_refine_ls_weighting_scheme calc
_refine_ls_wR_factor_gt 0.0713
_refine_ls_wR_factor_ref 0.0733
_reflns_number_gt 4990
_reflns_number_total 5321
_reflns_threshold_expression I>2\s(I)
_cod_data_source_file vn2037.cif
_cod_data_source_block I
_cod_original_cell_volume 2912.52(13)
_cod_original_sg_symbol_H-M 'C 2/c'
_cod_database_code 2236007
_cod_database_fobs_code 2236007

loop_
_symmetry_equiv_pos_as_xyz
'x, y, z'
'-x, y, -z+1/2'
'x+1/2, y+1/2, z'
'-x+1/2, y+1/2, -z+1/2'
'-x, -y, -z'
'x, -y, z-1/2'
'-x+1/2, -y+1/2, -z'
'x+1/2, -y+1/2, z-1/2'

loop_
_atom_site_type_symbol
_atom_site_label
_atom_site_fract_x
_atom_site_fract_y
_atom_site_fract_z
_atom_site_U_iso_or_equiv
_atom_site_adp_type
_atom_site_calc_flag
_atom_site_refinement_flags
_atom_site_occupancy
_atom_site_symmetry_multiplicity
Cu Cu1 0.5000 0.979382(19) 0.2500 0.02257(5) Uani d S 1 2
O O1 0.59158(4) 0.80292(10) 0.26847(4) 0.03298(14) Uani d . 1 1
O O2 0.43941(4) 1.15066(10) 0.28429(4) 0.03275(14) Uani d . 1 1
O O3 0.70644(4) 0.77108(10) 0.35839(4) 0.03315(14) Uani d . 1 1
O O4 0.43162(4) 1.20999(11) 0.39036(4) 0.03787(16) Uani d . 1 1
N N1 0.55834(4) 0.98045(9) 0.35855(4) 0.02101(12) Uani d . 1 1
C C1 0.64268(4) 0.81793(11) 0.33490(5) 0.02413(14) Uani d . 1 1
C C2 0.62266(4) 0.90375(10) 0.39060(4) 0.02198(13) Uani d . 1 1
C C3 0.66492(5) 0.90453(12) 0.46879(5) 0.02786(15) Uani d . 1 1
H H3 0.7102 0.8535 0.4911 0.033 Uiso calc R 1 1
C C4 0.63852(5) 0.98284(13) 0.51321(5) 0.03126(18) Uani d . 1 1
H H4 0.6656 0.9822 0.5658 0.038 Uiso calc R 1 1
C C5 0.57176(5) 1.06210(12) 0.47912(5) 0.02811(16) Uani d . 1 1
H H5 0.5534 1.1150 0.5082 0.034 Uiso calc R 1 1
C C6 0.53317(4) 1.06049(11) 0.40074(4) 0.02196(13) Uani d . 1 1
C C7 0.46167(4) 1.14859(11) 0.35519(5) 0.02438(14) Uani d . 1 1
N N2 0.65628(5) 0.54403(11) 0.60233(5) 0.03183(16) Uani d . 1 1
H H2A 0.6328 0.6190 0.6098 0.038 Uiso d R 1 1
H H2B 0.6526 0.4490 0.6238 0.038 Uiso d R 1 1
H H2C 0.7012 0.5780 0.6201 0.038 Uiso d R 1 1
C C8 0.63075(5) 0.51163(11) 0.52136(6) 0.02671(15) Uani d . 1 1
C C9 0.67563(6) 0.42455(14) 0.50001(6) 0.03540(19) Uani d . 1 1
H H9 0.7207 0.3871 0.5364 0.042 Uiso calc R 1 1
C C10 0.65261(7) 0.39375(16) 0.42367(7) 0.0440(2) Uani d . 1 1
H H10 0.6826 0.3359 0.4087 0.053 Uiso calc R 1 1
C C11 0.58577(8) 0.44806(16) 0.36981(7) 0.0442(3) Uani d . 1 1
H H11 0.5706 0.4266 0.3186 0.053 Uiso calc R 1 1
C C12 0.54110(7) 0.53474(16) 0.39200(7) 0.0418(2) Uani d . 1 1
H H12 0.4959 0.5711 0.3556 0.050 Uiso calc R 1 1
C C13 0.56340(5) 0.56767(14) 0.46834(6) 0.03397(18) Uani d . 1 1
H H13 0.5337 0.6262 0.4834 0.041 Uiso calc R 1 1
O O5 0.29295(4) 0.17557(11) 0.19901(5) 0.03988(17) Uani d G 1 1
H H5A 0.3387 0.1722 0.2247 0.060 Uiso d G 1 1
H H5B 0.2852 0.2755 0.2092 0.060 Uiso d G 1 1
O O6 0.74953(5) 0.49186(10) 0.79362(5) 0.04002(17) Uani d G 1 1
H H6A 0.7296 0.4169 0.8082 0.060 Uiso d G 1 1
H H6B 0.7635 0.4372 0.7660 0.060 Uiso d G 1 1
O O7 0.37393(5) 0.76400(11) 0.34828(4) 0.03909(16) Uani d G 1 1
H H7A 0.3829 0.7562 0.3108 0.059 Uiso d G 1 1
H H7B 0.3414 0.8380 0.3387 0.059 Uiso d G 1 1

loop_
_atom_site_aniso_label
_atom_site_aniso_U_11
_atom_site_aniso_U_22
_atom_site_aniso_U_33
_atom_site_aniso_U_12
_atom_site_aniso_U_13
_atom_site_aniso_U_23
Cu1 0.01931(7) 0.02986(8) 0.01981(7) 0.000 0.01017(5) 0.000
O1 0.0284(3) 0.0478(4) 0.0232(3) 0.0025(3) 0.0124(2) -0.0029(3)
O2 0.0236(3) 0.0484(4) 0.0236(3) 0.0075(3) 0.0088(2) 0.0010(3)
O3 0.0245(3) 0.0373(4) 0.0392(3) 0.0072(3) 0.0161(3) -0.0025(3)
O4 0.0355(3) 0.0459(4) 0.0394(4) 0.0126(3) 0.0236(3) -0.0026(3)
N1 0.0190(3) 0.0251(3) 0.0198(3) 0.0023(2) 0.0097(2) 0.0004(2)
C1 0.0232(3) 0.0254(3) 0.0259(3) 0.0028(3) 0.0133(3) 0.0011(3)
C2 0.0193(3) 0.0245(3) 0.0222(3) 0.0025(2) 0.0097(2) 0.0014(2)
C3 0.0229(3) 0.0320(4) 0.0237(3) 0.0049(3) 0.0068(3) 0.0031(3)
C4 0.0306(4) 0.0393(5) 0.0188(3) 0.0029(3) 0.0071(3) 0.0008(3)
C5 0.0293(4) 0.0348(4) 0.0213(3) 0.0014(3) 0.0127(3) -0.0027(3)
C6 0.0204(3) 0.0261(3) 0.0209(3) 0.0009(3) 0.0109(3) -0.0012(3)
C7 0.0212(3) 0.0271(4) 0.0262(3) 0.0017(3) 0.0122(3) -0.0021(3)
N2 0.0293(4) 0.0354(4) 0.0315(4) 0.0046(3) 0.0147(3) -0.0007(3)
C8 0.0267(4) 0.0248(3) 0.0313(4) -0.0010(3) 0.0157(3) 0.0005(3)
C9 0.0346(5) 0.0356(5) 0.0415(5) 0.0057(4) 0.0223(4) 0.0012(4)
C10 0.0554(7) 0.0432(6) 0.0474(6) 0.0012(5) 0.0357(5) -0.0046(5)
C11 0.0581(7) 0.0425(6) 0.0352(5) -0.0113(5) 0.0244(5) -0.0043(4)
C12 0.0367(5) 0.0438(6) 0.0364(5) -0.0043(4) 0.0098(4) 0.0018(4)
C13 0.0272(4) 0.0349(4) 0.0386(5) 0.0013(3) 0.0144(4) -0.0004(4)
O5 0.0276(3) 0.0430(4) 0.0443(4) 0.0022(3) 0.0128(3) 0.0012(3)
O6 0.0493(5) 0.0317(4) 0.0429(4) -0.0055(3) 0.0246(4) -0.0021(3)
O7 0.0470(4) 0.0429(4) 0.0332(3) 0.0045(3) 0.0235(3) 0.0054(3)

loop_
_atom_type_symbol
_atom_type_description
_atom_type_scat_dispersion_real
_atom_type_scat_dispersion_imag
_atom_type_scat_source
C C 0.0033 0.0016 'International Tables Vol C Tables 4.2.6.8 and 6.1.1.4'
H H 0.0000 0.0000 'International Tables Vol C Tables 4.2.6.8 and 6.1.1.4'
N N 0.0061 0.0033 'International Tables Vol C Tables 4.2.6.8 and 6.1.1.4'
O O 0.0106 0.0060 'International Tables Vol C Tables 4.2.6.8 and 6.1.1.4'
Cu Cu 0.3201 1.2651 'International Tables Vol C Tables 4.2.6.8 and 6.1.1.4'

loop_
_geom_angle_atom_site_label_1
_geom_angle_atom_site_label_2
_geom_angle_atom_site_label_3
_geom_angle_site_symmetry_1
_geom_angle_site_symmetry_3
_geom_angle
N1 Cu1 N1 . 2_655 179.49(4)
N1 Cu1 O2 . 2_655 101.04(3)
N1 Cu1 O2 2_655 2_655 78.64(3)
N1 Cu1 O2 . . 78.64(3)
N1 Cu1 O2 2_655 . 101.04(3)
O2 Cu1 O2 2_655 . 102.72(4)
N1 Cu1 O1 . 2_655 103.46(3)
N1 Cu1 O1 2_655 2_655 76.86(3)
O2 Cu1 O1 2_655 2_655 155.50(2)
O2 Cu1 O1 . 2_655 82.08(3)
N1 Cu1 O1 . . 76.86(3)
N1 Cu1 O1 2_655 . 103.46(3)
O2 Cu1 O1 2_655 . 82.08(3)
O2 Cu1 O1 . . 155.50(2)
O1 Cu1 O1 2_655 . 103.61(4)
C1 O1 Cu1 . . 110.73(6)
C7 O2 Cu1 . . 112.14(5)
C2 N1 C6 . . 121.17(7)
C2 N1 Cu1 . . 120.39(5)
C6 N1 Cu1 . . 118.44(5)
O3 C1 O1 . . 127.06(8)
O3 C1 C2 . . 118.06(7)
O1 C1 C2 . . 114.87(7)
N1 C2 C3 . . 120.56(7)
N1 C2 C1 . . 114.45(7)
C3 C2 C1 . . 124.99(7)
C2 C3 C4 . . 118.79(8)
C2 C3 H3 . . 120.6
C4 C3 H3 . . 120.6
C5 C4 C3 . . 119.95(8)
C5 C4 H4 . . 120.0
C3 C4 H4 . . 120.0
C6 C5 C4 . . 118.33(8)
C6 C5 H5 . . 120.8
C4 C5 H5 . . 120.8
N1 C6 C5 . . 121.15(8)
N1 C6 C7 . . 114.23(7)
C5 C6 C7 . . 124.61(7)
O4 C7 O2 . . 127.31(8)
O4 C7 C6 . . 117.63(8)
O2 C7 C6 . . 115.06(7)
C8 N2 H2A . . 112.3
C8 N2 H2B . . 108.2
H2A N2 H2B . . 109.3
C8 N2 H2C . . 105.7
H2A N2 H2C . . 108.8
H2B N2 H2C . . 112.5
C9 C8 C13 . . 121.51(10)
C9 C8 N2 . . 118.23(9)
C13 C8 N2 . . 120.26(8)
C8 C9 C10 . . 119.05(10)
C8 C9 H9 . . 120.5
C10 C9 H9 . . 120.5
C11 C10 C9 . . 120.53(11)
C11 C10 H10 . . 119.7
C9 C10 H10 . . 119.7
C10 C11 C12 . . 119.86(11)
C10 C11 H11 . . 120.1
C12 C11 H11 . . 120.1
C11 C12 C13 . . 120.45(11)
C11 C12 H12 . . 119.8
C13 C12 H12 . . 119.8
C8 C13 C12 . . 118.59(10)
C8 C13 H13 . . 120.7
C12 C13 H13 . . 120.7
H5A O5 H5B . . 99.9
H6A O6 H6B . . 103.6
H7A O7 H7B . . 109.5

loop_
_geom_bond_atom_site_label_1
_geom_bond_atom_site_label_2
_geom_bond_site_symmetry_2
_geom_bond_distance
_geom_bond_publ_flag
Cu1 N1 . 1.9232(7) yes
Cu1 N1 2_655 1.9232(7) ?
Cu1 O2 2_655 2.1701(7) ?
Cu1 O1 . 2.2577(7) yes
Cu1 O2 . 2.1701(7) yes
Cu1 O1 2_655 2.2577(7) ?
O1 C1 . 1.2603(10) ?
O2 C7 . 1.2628(10) ?
O3 C1 . 1.2467(10) ?
O4 C7 . 1.2364(10) ?
N1 C2 . 1.3365(10) ?
N1 C6 . 1.3389(10) ?
C1 C2 . 1.5146(11) ?
C2 C3 . 1.3858(11) ?
C3 C4 . 1.3865(13) ?
C3 H3 . 0.9300 ?
C4 C5 . 1.3863(13) ?
C4 H4 . 0.9300 ?
C5 C6 . 1.3823(11) ?
C5 H5 . 0.9300 ?
C6 C7 . 1.5109(11) ?
N2 C8 . 1.4641(13) ?
N2 H2A . 0.8262 ?
N2 H2B . 0.8855 ?
N2 H2C . 0.8779 ?
C8 C9 . 1.3807(13) ?
C8 C13 . 1.3823(14) ?
C9 C10 . 1.3841(16) ?
C9 H9 . 0.9300 ?
C10 C11 . 1.376(2) ?
C10 H10 . 0.9300 ?
C11 C12 . 1.3859(19) ?
C11 H11 . 0.9300 ?
C12 C13 . 1.3897(16) ?
C12 H12 . 0.9300 ?
C13 H13 . 0.9300 ?
O5 H5A . 0.8500 ?
O5 H5B . 0.8500 ?
O6 H6A . 0.8502 ?
O6 H6B . 0.8500 ?
O7 H7A . 0.8499 ?
O7 H7B . 0.8500 ?

loop_
_geom_hbond_atom_site_label_D
_geom_hbond_atom_site_label_H
_geom_hbond_atom_site_label_A
_geom_hbond_site_symmetry_A
_geom_hbond_distance_DH
_geom_hbond_distance_HA
_geom_hbond_distance_DA
_geom_hbond_angle_DHA
N2 H2A O4 5_676 0.83 1.91 2.7267(11) 170.6
N2 H2B O7 5_666 0.89 1.93 2.8071(12) 168.2
N2 H2C O3 7_666 0.88 2.14 2.9842(12) 161.7
O5 H5A O2 1_545 0.85 1.88 2.732 176.2
O5 H5B O6 5_666 0.85 1.97 2.8026(12) 166.1
O6 H6A O3 6_566 0.85 1.97 2.8066(11) 166.7
O6 H6B O5 8_556 0.85 1.93 2.7760(13) 176.5
O7 H7A O1 2_655 0.85 1.92 2.750 164.4
O7 H7B O6 8_465 0.85 2.17 3.0083(12) 169.5

loop_
_geom_torsion_atom_site_label_1
_geom_torsion_atom_site_label_2
_geom_torsion_atom_site_label_3
_geom_torsion_atom_site_label_4
_geom_torsion_site_symmetry_1
_geom_torsion
N1 Cu1 O1 C1 . -14.29(6)
N1 Cu1 O1 C1 2_655 165.31(6)
O2 Cu1 O1 C1 2_655 89.06(6)
O2 Cu1 O1 C1 . -14.29(11)
O1 Cu1 O1 C1 2_655 -115.21(7)
N1 Cu1 O2 C7 . -11.16(6)
N1 Cu1 O2 C7 2_655 169.24(6)
O2 Cu1 O2 C7 2_655 -110.06(7)
O1 Cu1 O2 C7 2_655 94.37(6)
O1 Cu1 O2 C7 . -11.16(11)
O2 Cu1 N1 C2 2_655 -71.51(7)
O2 Cu1 N1 C2 . -172.44(7)
O1 Cu1 N1 C2 2_655 108.66(6)
O1 Cu1 N1 C2 . 7.56(6)
O2 Cu1 N1 C6 2_655 108.06(6)
O2 Cu1 N1 C6 . 7.12(6)
O1 Cu1 N1 C6 2_655 -71.77(7)
O1 Cu1 N1 C6 . -172.88(7)
Cu1 O1 C1 O3 . -162.04(8)
Cu1 O1 C1 C2 . 17.52(9)
C6 N1 C2 C3 . 0.33(12)
Cu1 N1 C2 C3 . 179.88(6)
C6 N1 C2 C1 . 179.46(7)
Cu1 N1 C2 C1 . -0.99(10)
O3 C1 C2 N1 . 167.02(8)
O1 C1 C2 N1 . -12.58(11)
O3 C1 C2 C3 . -13.90(13)
O1 C1 C2 C3 . 166.50(9)
N1 C2 C3 C4 . 1.50(13)
C1 C2 C3 C4 . -177.53(9)
C2 C3 C4 C5 . -1.60(15)
C3 C4 C5 C6 . -0.05(15)
C2 N1 C6 C5 . -2.07(13)
Cu1 N1 C6 C5 . 178.37(7)
C2 N1 C6 C7 . 176.68(7)
Cu1 N1 C6 C7 . -2.87(9)
C4 C5 C6 N1 . 1.91(14)
C4 C5 C6 C7 . -176.72(9)
Cu1 O2 C7 O4 . -167.46(8)
Cu1 O2 C7 C6 . 12.58(9)
N1 C6 C7 O4 . 172.64(8)
C5 C6 C7 O4 . -8.65(13)
N1 C6 C7 O2 . -7.39(11)
C5 C6 C7 O2 . 171.32(9)
C13 C8 C9 C10 . 0.37(16)
N2 C8 C9 C10 . -179.56(10)
C8 C9 C10 C11 . -0.45(18)
C9 C10 C11 C12 . 0.19(19)
C10 C11 C12 C13 . 0.16(18)
C9 C8 C13 C12 . -0.03(15)
N2 C8 C13 C12 . 179.90(9)
C11 C12 C13 C8 . -0.24(17)
